data_4079171
loop_
_publ_author_name
'Fontaine, Philip P.'
'Klosin, Jerzy'
'McDougal, Nolan T.'

_publ_section_title
;
 Hafnium Amidoquinoline Complexes: Highly Active Olefin Polymerization
 Catalysts with Ultrahigh Molecular Weight Capacity
;
_journal_issue 17
_journal_name_full Organometallics
_journal_page_first 6244
_journal_paper_doi 10.1021/om3005417
_journal_volume 31
_journal_year 2012
_chemical_formula_sum 'C40 H40 Hf N2'
_chemical_formula_weight 727.23
_space_group_IT_number 14
_symmetry_cell_setting monoclinic
_symmetry_space_group_name_Hall '-P 2ybc'
_symmetry_space_group_name_H-M 'P 1 21/c 1'
_atom_sites_solution_hydrogens geom
_atom_sites_solution_primary direct
_atom_sites_solution_secondary difmap
_audit_creation_method SHELXL-97
_cell_angle_alpha 90.00
_cell_angle_beta 96.3680(10)
_cell_angle_gamma 90.00
_cell_formula_units_Z 4
_cell_length_a 10.6348(8)
_cell_length_b 13.7845(10)
_cell_length_c 22.0152(16)
_cell_measurement_reflns_used 9916
_cell_measurement_temperature 200(2)
_cell_measurement_theta_max 27.60
_cell_measurement_theta_min 2.43
_cell_volume 3207.4(4)
_computing_cell_refinement 'Bruker SAINT'
_computing_data_collection 'Bruker APEX2'
_computing_data_reduction 'Bruker SAINT'
_computing_molecular_graphics 'Bruker SHELXTL'
_computing_publication_material 'Bruker SHELXTL'
_computing_structure_refinement 'SHELXL-97 (Sheldrick, 2008)'
_computing_structure_solution 'SHELXS-97 (Sheldrick, 2008)'
_diffrn_ambient_temperature 200(2)
_diffrn_measured_fraction_theta_full 1.000
_diffrn_measured_fraction_theta_max 1.000
_diffrn_measurement_device_type 'Bruker APEX-II CCD'
_diffrn_measurement_method '\f and \w scans'
_diffrn_radiation_monochromator graphite
_diffrn_radiation_source 'fine-focus sealed tube'
_diffrn_radiation_type MoK\a
_diffrn_radiation_wavelength 0.71073
_diffrn_reflns_av_R_equivalents 0.0324
_diffrn_reflns_av_sigmaI/netI 0.0283
_diffrn_reflns_limit_h_max 13
_diffrn_reflns_limit_h_min -13
_diffrn_reflns_limit_k_max 17
_diffrn_reflns_limit_k_min -17
_diffrn_reflns_limit_l_max 28
_diffrn_reflns_limit_l_min -28
_diffrn_reflns_number 32084
_diffrn_reflns_theta_full 27.50
_diffrn_reflns_theta_max 27.50
_diffrn_reflns_theta_min 1.75
_exptl_absorpt_coefficient_mu 3.283
_exptl_absorpt_correction_T_max 0.6387
_exptl_absorpt_correction_T_min 0.4941
_exptl_absorpt_correction_type multi-scan
_exptl_crystal_colour orange
_exptl_crystal_density_diffrn 1.506
_exptl_crystal_density_method 'not measured'
_exptl_crystal_description block
_exptl_crystal_F_000 1464
_exptl_crystal_size_max 0.25
_exptl_crystal_size_mid 0.25
_exptl_crystal_size_min 0.15
_refine_diff_density_max 2.868
_refine_diff_density_min -2.521
_refine_diff_density_rms 0.107
_refine_ls_extinction_method none
_refine_ls_goodness_of_fit_ref 1.053
_refine_ls_hydrogen_treatment constr
_refine_ls_matrix_type full
_refine_ls_number_parameters 393
_refine_ls_number_reflns 7367
_refine_ls_number_restraints 0
_refine_ls_restrained_S_all 1.053
_refine_ls_R_factor_all 0.0501
_refine_ls_R_factor_gt 0.0339
_refine_ls_shift/su_max 0.000
_refine_ls_shift/su_mean 0.000
_refine_ls_structure_factor_coef Fsqd
_refine_ls_weighting_details 'calc w=1/[\s^2^(Fo^2^)+(0.0114P)^2^+12.5436P] where P=(Fo^2^+2Fc^2^)/3'
_refine_ls_weighting_scheme calc
_refine_ls_wR_factor_gt 0.0638
_refine_ls_wR_factor_ref 0.0709
_reflns_number_gt 5865
_reflns_number_total 7367
_reflns_threshold_expression >2sigma(I)
_cod_data_source_file om3005417_si_001.cif
_cod_data_source_block 6d
_cod_original_sg_symbol_H-M P2(1)/c
_cod_database_code 4079171

loop_
_symmetry_equiv_pos_as_xyz
'x, y, z'
'-x, y+1/2, -z+1/2'
'-x, -y, -z'
'x, -y-1/2, z-1/2'

loop_
_atom_site_label
_atom_site_type_symbol
_atom_site_fract_x
_atom_site_fract_y
_atom_site_fract_z
_atom_site_U_iso_or_equiv
_atom_site_adp_type
_atom_site_occupancy
_atom_site_symmetry_multiplicity
_atom_site_calc_flag
_atom_site_refinement_flags
_atom_site_disorder_assembly
_atom_site_disorder_group
Hf1 Hf 0.473641(15) 0.299824(15) 0.380331(7) 0.03125(6) Uani 1 1 d . A 4
N1 N 0.2759(3) 0.3113(2) 0.36238(13) 0.0217(6) Uani 1 1 d . A 4
N2 N 0.4272(3) 0.3497(2) 0.27816(13) 0.0215(6) Uani 1 1 d . A 4
C1 C 0.2170(3) 0.3353(3) 0.30422(16) 0.0214(7) Uani 1 1 d . A 4
C2 C 0.0883(3) 0.3400(3) 0.28729(17) 0.0252(8) Uani 1 1 d . A 4
H2 H 0.0317 0.3271 0.3168 0.030 Uiso 1 1 calc R A 4
C3 C 0.0397(4) 0.3636(3) 0.22728(18) 0.0283(9) Uani 1 1 d . A 4
H3 H -0.0494 0.3663 0.2169 0.034 Uiso 1 1 calc R A 4
C4 C 0.1181(4) 0.3827(3) 0.18340(17) 0.0273(8) Uani 1 1 d . A 4
H4 H 0.0836 0.3986 0.1430 0.033 Uiso 1 1 calc R A 4
C5 C 0.2506(3) 0.3788(3) 0.19858(16) 0.0219(7) Uani 1 1 d . A 4
C6 C 0.2990(3) 0.3554(3) 0.25896(16) 0.0200(7) Uani 1 1 d . A 4
C7 C 0.3389(4) 0.3939(3) 0.15553(16) 0.0256(8) Uani 1 1 d . A 4
C8 C 0.4651(4) 0.3872(3) 0.17555(16) 0.0258(8) Uani 1 1 d . A 4
H8 H 0.5253 0.3965 0.1473 0.031 Uiso 1 1 calc R A 4
C9 C 0.5082(3) 0.3666(3) 0.23722(16) 0.0238(8) Uani 1 1 d . A 4
C10 C 0.1884(3) 0.2853(3) 0.40529(17) 0.0327(10) Uani 1 1 d . A 4
C11 C 0.1396(4) 0.1907(4) 0.4034(2) 0.0480(14) Uani 1 1 d . A 4
C12 C 0.0566(5) 0.1672(6) 0.4461(3) 0.081(3) Uani 1 1 d . A 4
H12 H 0.0218 0.1037 0.4460 0.097 Uiso 1 1 calc R A 4
C13 C 0.0241(5) 0.2333(8) 0.4878(3) 0.096(3) Uani 1 1 d . A 4
H13 H -0.0329 0.2154 0.5162 0.115 Uiso 1 1 calc R A 4
C14 C 0.0733(5) 0.3253(6) 0.4891(2) 0.077(2) Uani 1 1 d . A 4
H14 H 0.0507 0.3701 0.5188 0.092 Uiso 1 1 calc R A 4
C15 C 0.1566(4) 0.3545(4) 0.4473(2) 0.0450(13) Uani 1 1 d . A 4
C16 C 0.5685(8) 0.1679(6) 0.3575(3) 0.103(3) Uani 1 1 d . A 4
H16A H 0.6213 0.1505 0.3958 0.123 Uiso 1 1 calc R A 4
H16B H 0.5000 0.1189 0.3528 0.123 Uiso 1 1 calc R A 4
C17 C 0.6485(5) 0.1426(4) 0.3092(2) 0.0449(13) Uani 1 1 d . A 4
C18 C 0.7837(6) 0.1531(4) 0.3187(3) 0.0632(18) Uani 1 1 d . A 4
H18 H 0.8238 0.1743 0.3571 0.076 Uiso 1 1 calc R A 4
C19 C 0.8558(4) 0.1319(4) 0.2712(3) 0.0561(15) Uani 1 1 d . A 4
H19 H 0.9450 0.1399 0.2773 0.067 Uiso 1 1 calc R A 4
C20 C 0.8013(5) 0.1006(4) 0.2175(3) 0.0516(14) Uani 1 1 d . A 4
H20 H 0.8520 0.0849 0.1860 0.062 Uiso 1 1 calc R A 4
C21 C 0.6762(5) 0.0912(3) 0.2078(2) 0.0415(11) Uani 1 1 d . A 4
H21 H 0.6390 0.0696 0.1689 0.050 Uiso 1 1 calc R A 4
C22 C 0.5998(4) 0.1116(3) 0.25163(18) 0.0307(9) Uani 1 1 d . A 4
H22 H 0.5109 0.1043 0.2426 0.037 Uiso 1 1 calc R A 4
C23 C 0.4425(4) 0.2418(3) 0.47481(17) 0.0283(9) Uani 1 1 d . A 4
H23A H 0.4039 0.2941 0.4974 0.034 Uiso 1 1 calc R A 4
H23B H 0.3806 0.1881 0.4694 0.034 Uiso 1 1 calc R A 4
C24 C 0.5574(3) 0.2060(3) 0.51352(15) 0.0246(8) Uani 1 1 d . A 4
C25 C 0.6308(4) 0.2653(3) 0.55485(17) 0.0290(9) Uani 1 1 d . A 4
H25 H 0.6065 0.3309 0.5596 0.035 Uiso 1 1 calc R A 4
C26 C 0.7391(4) 0.2302(3) 0.58931(18) 0.0318(9) Uani 1 1 d . A 4
H26 H 0.7876 0.2722 0.6170 0.038 Uiso 1 1 calc R A 4
C27 C 0.7763(4) 0.1354(3) 0.58363(17) 0.0294(9) Uani 1 1 d . A 4
H27 H 0.8501 0.1116 0.6072 0.035 Uiso 1 1 calc R A 4
C28 C 0.7052(4) 0.0754(3) 0.54319(17) 0.0309(9) Uani 1 1 d . A 4
H28 H 0.7299 0.0098 0.5388 0.037 Uiso 1 1 calc R A 4
C29 C 0.5977(4) 0.1106(3) 0.50894(17) 0.0283(9) Uani 1 1 d . A 4
H29 H 0.5499 0.0680 0.4814 0.034 Uiso 1 1 calc R A 4
C31 C 0.6859(4) 0.4832(4) 0.39446(18) 0.0382(11) Uani 1 1 d . A 4
C32 C 0.6533(4) 0.5746(4) 0.3733(2) 0.0477(13) Uani 1 1 d . A 4
H32 H 0.5714 0.5989 0.3781 0.057 Uiso 1 1 calc R A 4
C33 C 0.7338(7) 0.6304(4) 0.3460(3) 0.0701(19) Uani 1 1 d . A 4
H33 H 0.7065 0.6927 0.3315 0.084 Uiso 1 1 calc R A 4
C34 C 0.8493(7) 0.6020(5) 0.3385(3) 0.070(2) Uani 1 1 d . A 4
H34 H 0.9042 0.6434 0.3192 0.084 Uiso 1 1 calc R A 4
C35 C 0.8886(5) 0.5142(5) 0.3584(3) 0.071(2) Uani 1 1 d . A 4
H35 H 0.9717 0.4932 0.3528 0.085 Uiso 1 1 calc R A 4
C36 C 0.8092(5) 0.4536(4) 0.3870(3) 0.0612(17) Uani 1 1 d . A 4
H36 H 0.8386 0.3919 0.4015 0.073 Uiso 1 1 calc R A 4
C37 C 0.1776(5) 0.1181(4) 0.3583(3) 0.0622(17) Uani 1 1 d . A 4
H37A H 0.1224 0.0611 0.3581 0.093 Uiso 1 1 calc R A 4
H37B H 0.2656 0.0984 0.3699 0.093 Uiso 1 1 calc R A 4
H37C H 0.1698 0.1472 0.3175 0.093 Uiso 1 1 calc R A 4
C38 C 0.2088(5) 0.4547(4) 0.4480(2) 0.0566(15) Uani 1 1 d . A 4
H38A H 0.2968 0.4540 0.4666 0.085 Uiso 1 1 calc R A 4
H38B H 0.1587 0.4970 0.4718 0.085 Uiso 1 1 calc R A 4
H38C H 0.2052 0.4791 0.4060 0.085 Uiso 1 1 calc R A 4
C39 C 0.2943(4) 0.4153(4) 0.08955(17) 0.0352(10) Uani 1 1 d . A 4
H39A H 0.3675 0.4202 0.0663 0.053 Uiso 1 1 calc R A 4
H39B H 0.2477 0.4768 0.0867 0.053 Uiso 1 1 calc R A 4
H39C H 0.2387 0.3629 0.0727 0.053 Uiso 1 1 calc R A 4
C40 C 0.6477(4) 0.3663(3) 0.25647(18) 0.0314(9) Uani 1 1 d . A 4
H40A H 0.6802 0.4328 0.2558 0.047 Uiso 1 1 calc R A 4
H40B H 0.6901 0.3260 0.2282 0.047 Uiso 1 1 calc R A 4
H40C H 0.6642 0.3400 0.2979 0.047 Uiso 1 1 calc R A 4
C30 C 0.5967(7) 0.4174(6) 0.4209(2) 0.105(3) Uani 1 1 d . . .
H30A H 0.5382 0.4615 0.4394 0.127 Uiso 1 1 calc R A 4
H30B H 0.6484 0.3862 0.4557 0.127 Uiso 1 1 calc R A 4

loop_
_atom_site_aniso_label
_atom_site_aniso_U_11
_atom_site_aniso_U_22
_atom_site_aniso_U_33
_atom_site_aniso_U_23
_atom_site_aniso_U_13
_atom_site_aniso_U_12
Hf1 0.02112(8) 0.05682(12) 0.01584(8) 0.00820(8) 0.00221(5) 0.00186(9)
N1 0.0221(14) 0.0292(18) 0.0139(13) 0.0028(13) 0.0025(11) -0.0013(13)
N2 0.0226(15) 0.0255(17) 0.0168(15) -0.0019(13) 0.0037(12) 0.0002(13)
C1 0.0248(18) 0.0232(19) 0.0162(17) 0.0001(14) 0.0023(14) -0.0020(15)
C2 0.0229(18) 0.030(2) 0.0226(18) 0.0021(16) 0.0037(14) -0.0020(16)
C3 0.0219(18) 0.035(2) 0.027(2) 0.0033(17) -0.0024(15) -0.0008(16)
C4 0.0294(19) 0.031(2) 0.0204(18) 0.0025(16) -0.0035(15) 0.0013(17)
C5 0.0260(18) 0.024(2) 0.0157(17) -0.0004(14) 0.0016(14) 0.0003(15)
C6 0.0215(17) 0.0219(19) 0.0166(17) -0.0016(14) 0.0015(13) 0.0006(14)
C7 0.033(2) 0.028(2) 0.0156(17) 0.0007(15) 0.0035(15) 0.0026(17)
C8 0.0312(19) 0.030(2) 0.0171(17) 0.0008(16) 0.0082(15) 0.0012(17)
C9 0.0254(18) 0.028(2) 0.0185(18) -0.0003(15) 0.0048(14) 0.0031(16)
C10 0.0198(17) 0.055(3) 0.0235(19) 0.0173(19) 0.0014(15) 0.0005(19)
C11 0.025(2) 0.065(4) 0.050(3) 0.037(3) -0.0147(19) -0.012(2)
C12 0.029(3) 0.130(6) 0.080(5) 0.081(5) -0.012(3) -0.025(3)
C13 0.030(3) 0.192(9) 0.069(4) 0.090(6) 0.017(3) 0.010(4)
C14 0.045(3) 0.154(7) 0.035(3) 0.040(4) 0.023(2) 0.042(4)
C15 0.034(2) 0.079(4) 0.024(2) 0.015(2) 0.0097(18) 0.019(2)
C16 0.145(7) 0.137(7) 0.035(3) 0.036(4) 0.049(4) 0.089(6)
C17 0.057(3) 0.054(3) 0.024(2) 0.009(2) 0.004(2) 0.034(3)
C18 0.078(4) 0.041(3) 0.059(4) -0.010(3) -0.042(3) 0.016(3)
C19 0.025(2) 0.036(3) 0.106(5) 0.008(3) 0.004(3) 0.006(2)
C20 0.047(3) 0.044(3) 0.068(4) 0.017(3) 0.025(3) 0.014(2)
C21 0.060(3) 0.036(3) 0.030(2) 0.006(2) 0.012(2) 0.009(2)
C22 0.0256(19) 0.036(2) 0.030(2) 0.0116(18) 0.0018(16) -0.0015(17)
C23 0.0231(18) 0.042(2) 0.0194(18) 0.0061(17) 0.0014(15) -0.0013(17)
C24 0.0213(16) 0.041(2) 0.0122(15) 0.0066(17) 0.0038(13) -0.0027(17)
C25 0.032(2) 0.038(2) 0.0175(18) -0.0013(16) 0.0046(15) 0.0007(18)
C26 0.029(2) 0.045(3) 0.0209(19) -0.0058(17) 0.0000(16) -0.0077(18)
C27 0.0200(18) 0.047(3) 0.0205(19) 0.0016(18) -0.0006(14) 0.0002(18)
C28 0.037(2) 0.036(2) 0.0197(19) 0.0042(17) 0.0008(16) 0.0005(18)
C29 0.031(2) 0.036(2) 0.0169(18) 0.0037(16) -0.0029(15) -0.0066(18)
C31 0.032(2) 0.061(3) 0.0197(19) 0.007(2) -0.0041(16) -0.021(2)
C32 0.036(2) 0.059(3) 0.045(3) -0.018(3) -0.010(2) 0.021(2)
C33 0.104(5) 0.039(3) 0.061(4) 0.011(3) -0.019(4) -0.013(3)
C34 0.092(5) 0.075(5) 0.047(3) -0.015(3) 0.029(3) -0.046(4)
C35 0.027(2) 0.078(5) 0.112(5) -0.057(4) 0.027(3) -0.017(3)
C36 0.049(3) 0.029(3) 0.096(5) -0.002(3) -0.033(3) 0.008(2)
C37 0.067(4) 0.042(3) 0.067(4) 0.025(3) -0.037(3) -0.023(3)
C38 0.073(4) 0.073(4) 0.024(2) -0.010(2) 0.006(2) 0.033(3)
C39 0.038(2) 0.052(3) 0.0150(18) 0.0034(18) 0.0018(16) 0.004(2)
C40 0.0246(19) 0.049(3) 0.0216(19) 0.0046(18) 0.0061(15) 0.0034(18)
C30 0.105(5) 0.178(8) 0.028(3) 0.021(4) -0.017(3) -0.112(6)

loop_
_atom_type_symbol
_atom_type_description
_atom_type_scat_dispersion_real
_atom_type_scat_dispersion_imag
_atom_type_scat_source
C C 0.0033 0.0016 'International Tables Vol C Tables 4.2.6.8 and 6.1.1.4'
H H 0.0000 0.0000 'International Tables Vol C Tables 4.2.6.8 and 6.1.1.4'
N N 0.0061 0.0033 'International Tables Vol C Tables 4.2.6.8 and 6.1.1.4'
Hf Hf -0.5830 6.1852 'International Tables Vol C Tables 4.2.6.8 and 6.1.1.4'

loop_
_geom_angle_atom_site_label_1
_geom_angle_atom_site_label_2
_geom_angle_atom_site_label_3
_geom_angle
N1 Hf1 C16 120.1(3)
N1 Hf1 C30 123.8(3)
C16 Hf1 C30 116.1(4)
N1 Hf1 C23 87.39(12)
C16 Hf1 C23 92.05(18)
C30 Hf1 C23 91.60(17)
N1 Hf1 N2 72.47(10)
C16 Hf1 N2 94.42(17)
C30 Hf1 N2 102.96(17)
C23 Hf1 N2 159.42(12)
C1 N1 C10 113.7(3)
C1 N1 Hf1 121.7(2)
C10 N1 Hf1 124.3(2)
C9 N2 C6 118.1(3)
C9 N2 Hf1 127.9(2)
C6 N2 Hf1 113.8(2)
C2 C1 N1 126.0(3)
C2 C1 C6 117.9(3)
N1 C1 C6 116.1(3)
C1 C2 C3 121.1(3)
C1 C2 H2 119.4
C3 C2 H2 119.4
C4 C3 C2 121.3(4)
C4 C3 H3 119.4
C2 C3 H3 119.4
C3 C4 C5 119.7(3)
C3 C4 H4 120.2
C5 C4 H4 120.2
C6 C5 C4 118.8(3)
C6 C5 C7 117.6(3)
C4 C5 C7 123.5(3)
N2 C6 C5 123.0(3)
N2 C6 C1 115.8(3)
C5 C6 C1 121.2(3)
C8 C7 C5 118.2(3)
C8 C7 C39 121.1(3)
C5 C7 C39 120.7(3)
C7 C8 C9 121.7(3)
C7 C8 H8 119.2
C9 C8 H8 119.2
N2 C9 C8 121.3(3)
N2 C9 C40 120.1(3)
C8 C9 C40 118.6(3)
C15 C10 C11 122.6(4)
C15 C10 N1 119.1(4)
C11 C10 N1 118.3(4)
C12 C11 C10 117.1(6)
C12 C11 C37 121.9(6)
C10 C11 C37 121.0(4)
C13 C12 C11 121.5(7)
C13 C12 H12 119.2
C11 C12 H12 119.2
C12 C13 C14 120.5(5)
C12 C13 H13 119.8
C14 C13 H13 119.8
C13 C14 C15 121.2(6)
C13 C14 H14 119.4
C15 C14 H14 119.4
C10 C15 C14 117.1(6)
C10 C15 C38 121.6(4)
C14 C15 C38 121.3(5)
C17 C16 Hf1 133.3(5)
C17 C16 H16A 103.9
Hf1 C16 H16A 103.9
C17 C16 H16B 103.9
Hf1 C16 H16B 103.9
H16A C16 H16B 105.4
C22 C17 C18 115.6(4)
C22 C17 C16 123.2(5)
C18 C17 C16 121.2(6)
C19 C18 C17 119.6(5)
C19 C18 H18 120.2
C17 C18 H18 120.2
C20 C19 C18 120.9(5)
C20 C19 H19 119.5
C18 C19 H19 119.5
C19 C20 C21 120.3(5)
C19 C20 H20 119.9
C21 C20 H20 119.9
C20 C21 C22 122.1(5)
C20 C21 H21 119.0
C22 C21 H21 119.0
C21 C22 C17 121.6(4)
C21 C22 H22 119.2
C17 C22 H22 119.2
C24 C23 Hf1 116.3(2)
C24 C23 H23A 108.2
Hf1 C23 H23A 108.2
C24 C23 H23B 108.2
Hf1 C23 H23B 108.2
H23A C23 H23B 107.4
C29 C24 C25 116.5(3)
C29 C24 C23 120.7(4)
C25 C24 C23 122.8(4)
C26 C25 C24 121.4(4)
C26 C25 H25 119.3
C24 C25 H25 119.3
C27 C26 C25 120.6(4)
C27 C26 H26 119.7
C25 C26 H26 119.7
C26 C27 C28 119.1(4)
C26 C27 H27 120.5
C28 C27 H27 120.5
C27 C28 C29 120.2(4)
C27 C28 H28 119.9
C29 C28 H28 119.9
C28 C29 C24 122.2(4)
C28 C29 H29 118.9
C24 C29 H29 118.9
C32 C31 C36 115.6(4)
C32 C31 C30 123.1(6)
C36 C31 C30 121.2(6)
C33 C32 C31 121.9(5)
C33 C32 H32 119.1
C31 C32 H32 119.1
C34 C33 C32 122.3(6)
C34 C33 H33 118.8
C32 C33 H33 118.8
C33 C34 C35 119.4(6)
C33 C34 H34 120.3
C35 C34 H34 120.3
C34 C35 C36 120.6(5)
C34 C35 H35 119.7
C36 C35 H35 119.7
C35 C36 C31 120.2(5)
C35 C36 H36 119.9
C31 C36 H36 119.9
C31 C30 Hf1 132.0(4)
C31 C30 H30A 104.3
Hf1 C30 H30A 104.3
C31 C30 H30B 104.3
Hf1 C30 H30B 104.3
H30A C30 H30B 105.6

loop_
_geom_bond_atom_site_label_1
_geom_bond_atom_site_label_2
_geom_bond_distance
Hf1 N1 2.102(3)
Hf1 C16 2.166(6)
Hf1 C30 2.209(6)
Hf1 C23 2.286(4)
Hf1 N2 2.351(3)
N1 C1 1.401(4)
N1 C10 1.443(4)
N2 C9 1.334(4)
N2 C6 1.385(4)
C1 C2 1.380(5)
C1 C6 1.422(5)
C2 C3 1.402(5)
C2 H2 0.9500
C3 C4 1.371(5)
C3 H3 0.9500
C4 C5 1.413(5)
C4 H4 0.9500
C5 C6 1.408(5)
C5 C7 1.422(5)
C7 C8 1.368(5)
C7 C39 1.506(5)
C8 C9 1.413(5)
C8 H8 0.9500
C9 C40 1.498(5)
C10 C15 1.395(7)
C10 C11 1.403(7)
C11 C12 1.396(7)
C11 C37 1.497(8)
C12 C13 1.366(11)
C12 H12 0.9500
C13 C14 1.371(11)
C13 H13 0.9500
C14 C15 1.406(7)
C14 H14 0.9500
C15 C38 1.488(8)
C16 C17 1.475(7)
C16 H16A 0.9900
C16 H16B 0.9900
C17 C22 1.382(6)
C17 C18 1.438(8)
C18 C19 1.393(8)
C18 H18 0.9500
C19 C20 1.329(8)
C19 H19 0.9500
C20 C21 1.331(7)
C20 H20 0.9500
C21 C22 1.358(6)
C21 H21 0.9500
C22 H22 0.9500
C23 C24 1.494(5)
C23 H23A 0.9900
C23 H23B 0.9900
C24 C29 1.391(6)
C24 C25 1.395(5)
C25 C26 1.393(6)
C25 H25 0.9500
C26 C27 1.376(6)
C26 H26 0.9500
C27 C28 1.378(6)
C27 H27 0.9500
C28 C29 1.384(5)
C28 H28 0.9500
C29 H29 0.9500
C31 C32 1.374(7)
C31 C36 1.400(7)
C31 C30 1.477(6)
C32 C33 1.343(8)
C32 H32 0.9500
C33 C34 1.317(9)
C33 H33 0.9500
C34 C35 1.337(9)
C34 H34 0.9500
C35 C36 1.388(9)
C35 H35 0.9500
C36 H36 0.9500
C37 H37A 0.9800
C37 H37B 0.9800
C37 H37C 0.9800
C38 H38A 0.9800
C38 H38B 0.9800
C38 H38C 0.9800
C39 H39A 0.9800
C39 H39B 0.9800
C39 H39C 0.9800
C40 H40A 0.9800
C40 H40B 0.9800
C40 H40C 0.9800
C30 H30A 0.9900
C30 H30B 0.9900
